data_1561650
loop_
_publ_author_name
'Thakur, Neha'
'Pandey, Mrituanjay D.'
'Pandey, Rampal'

_publ_section_title
;
 Co(II)-catalyzed decarboxylation of itaconic acid engendering methacrylic
 acid and Co(II)-MOFs for structure regulated fluorescent detection of
 cations
;
_journal_name_full 'Journal of Solid State Chemistry'
_journal_page_first 120987
_journal_paper_doi 10.1016/j.jssc.2019.120987
_journal_volume 280
_journal_year 2019
_chemical_formula_moiety 'C2 H6 Co O6'
_chemical_formula_sum 'C2 H6 Co O6'
_chemical_formula_weight 185.00
_space_group_crystal_system monoclinic
_space_group_IT_number 14
_space_group_name_Hall '-P 2ybc'
_space_group_name_H-M_alt 'P 1 21/c 1'
_cell_angle_alpha 90
_cell_angle_beta 97.420(4)
_cell_angle_gamma 90
_cell_formula_units_Z 4
_cell_length_a 8.6606(13)
_cell_length_b 7.1183(12)
_cell_length_c 9.2668(14)
_cell_measurement_reflns_used 288
_cell_measurement_temperature 100(2)
_cell_measurement_theta_max 28.30
_cell_measurement_theta_min 3.42
_cell_volume 566.50(15)
_diffrn_ambient_temperature 100(2)
_diffrn_measured_fraction_theta_full 0.999055
_diffrn_measured_fraction_theta_max 0.998580
_diffrn_measurement_device_type 'bruker apex II'
_diffrn_radiation_probe x-ray
_diffrn_radiation_wavelength 0.71073
_diffrn_reflns_av_R_equivalents 0.0237
_diffrn_reflns_av_unetI/netI 0.0180
_diffrn_reflns_limit_h_max 11
_diffrn_reflns_limit_h_min -11
_diffrn_reflns_limit_k_max 4
_diffrn_reflns_limit_k_min -9
_diffrn_reflns_limit_l_max 12
_diffrn_reflns_limit_l_min -12
_diffrn_reflns_number 5111
_diffrn_reflns_theta_full 25.500000
_diffrn_reflns_theta_max 28.29
_diffrn_reflns_theta_min 2.22
_exptl_absorpt_coefficient_mu 2.988
_exptl_absorpt_correction_T_max 0.408
_exptl_absorpt_correction_T_min 0.248
_exptl_absorpt_correction_type multi-scan
_exptl_absorpt_process_details SADABS
_exptl_crystal_colour Pink
_exptl_crystal_density_diffrn 2.1689
_exptl_crystal_description Block
_exptl_crystal_F_000 373.6876
_exptl_crystal_size_max 0.5
_exptl_crystal_size_mid 0.4
_exptl_crystal_size_min 0.3
_refine_diff_density_max 0.264823
_refine_diff_density_min -0.493156
_refine_diff_density_rms 0.077654
_refine_ls_d_res_high 0.749737
_refine_ls_d_res_low 8.588077
_refine_ls_goodness_of_fit_ref 1.099321
_refine_ls_hydrogen_treatment mixed
_refine_ls_matrix_type full
_refine_ls_number_constraints 0
_refine_ls_number_parameters 108
_refine_ls_number_reflns 1406
_refine_ls_number_restraints 0
_refine_ls_restrained_S_all 1.099321
_refine_ls_R_factor_all 0.021789
_refine_ls_R_factor_gt 0.019109
_refine_ls_shift/su_max 0.0005
_refine_ls_shift/su_mean 0.0001
_refine_ls_structure_factor_coef Fsqd
_refine_ls_weighting_details 'w=1/[\s^2^(Fo^2^)+(0.0241P)^2^+0.2651P] where P=(Fo^2^+2Fc^2^)/3'
_refine_ls_weighting_scheme calc
_refine_ls_wR_factor_ref 0.052027
_reflns_Friedel_coverage 0.0
_reflns_limit_h_max 11
_reflns_limit_h_min -11
_reflns_limit_k_max 9
_reflns_limit_k_min 0
_reflns_limit_l_max 12
_reflns_limit_l_min 0
_reflns_number_gt 1269
_reflns_number_total 1406
_reflns_threshold_expression I>=2u(I)
_cod_data_source_file JSSC-2019-120987.cif
_cod_data_source_block 2
_cod_database_code 1561650

loop_
_space_group_symop_id
_space_group_symop_operation_xyz
1 x,y,z
2 -x,y+1/2,-z+1/2
3 -x,-y,-z
4 x,-y-1/2,z-1/2

loop_
_atom_site_label
_atom_site_type_symbol
_atom_site_fract_x
_atom_site_fract_y
_atom_site_fract_z
_atom_site_U_iso_or_equiv
_atom_site_adp_type
_atom_site_occupancy
_atom_site_refinement_flags_posn
Co1 Co 0.000000 0.000000 0.000000 0.00504(8) Uani 1.000000 S
Co2 Co -0.500000 -0.500000 0.000000 0.00681(9) Uani 1.000000 S
O1 O -0.09007(10) 0.22807(13) 0.09751(9) 0.00881(18) Uani 1.000000 .
O2 O -0.09716(10) 0.39863(13) 0.29684(9) 0.00875(18) Uani 1.000000 .
O3 O -0.43712(10) -0.22274(14) 0.07708(10) 0.01147(19) Uani 1.000000 .
O4 O -0.20891(10) -0.15745(13) -0.00011(9) 0.00909(18) Uani 1.000000 .
O1W O -0.27893(11) -0.52295(15) -0.07409(11) 0.00993(19) Uani 1.000000 .
H1Wa H -0.221(2) -0.594(3) -0.027(2) 0.031(6) Uiso 1.000000 .
H1Wb H -0.240(2) -0.426(3) -0.062(2) 0.026(5) Uiso 1.000000 .
O2W O -0.58839(12) -0.39262(16) -0.19777(10) 0.0145(2) Uani 1.000000 .
H2Wa H -0.538(2) -0.353(3) -0.263(2) 0.028(5) Uiso 1.000000 .
H2Wb H -0.681(3) -0.405(3) -0.228(2) 0.034(5) Uiso 1.000000 .
C1 C -0.03497(14) 0.27915(19) 0.22383(14) 0.0092(2) Uani 1.000000 .
H1 H 0.062(2) 0.223(3) 0.2640(18) 0.016(4) Uiso 1.000000 .
C2 C -0.32470(14) -0.11543(19) 0.06306(14) 0.0099(2) Uani 1.000000 .
H2 H -0.325(2) 0.009(2) 0.0979(18) 0.008(4) Uiso 1.000000 .

loop_
_atom_site_aniso_label
_atom_site_aniso_U_11
_atom_site_aniso_U_22
_atom_site_aniso_U_33
_atom_site_aniso_U_12
_atom_site_aniso_U_13
_atom_site_aniso_U_23
Co1 0.00507(13) 0.00527(14) 0.00480(13) -0.00007(8) 0.00067(9) -0.00009(8)
Co2 0.00574(13) 0.00758(14) 0.00707(13) -0.00026(8) 0.00071(9) 0.00044(8)
O1 0.0099(4) 0.0084(4) 0.0078(4) 0.0011(3) -0.0000(3) -0.0021(3)
O2 0.0089(4) 0.0096(4) 0.0076(4) 0.0001(3) 0.0005(3) -0.0020(3)
O3 0.0087(4) 0.0117(5) 0.0146(4) -0.0022(4) 0.0038(3) -0.0022(4)
O4 0.0071(4) 0.0097(4) 0.0107(4) -0.0012(3) 0.0019(3) -0.0001(3)
O1W 0.0091(4) 0.0084(5) 0.0123(4) 0.0000(4) 0.0012(3) 0.0003(4)
O2W 0.0070(4) 0.0256(6) 0.0109(4) -0.0008(4) 0.0006(3) 0.0071(4)
C1 0.0087(5) 0.0083(6) 0.0103(5) 0.0002(5) -0.0001(4) -0.0003(5)
C2 0.0094(5) 0.0095(6) 0.0105(5) 0.0006(5) 0.0003(4) -0.0004(5)

loop_
_atom_type_symbol
_atom_type_scat_dispersion_real
_atom_type_scat_dispersion_imag
_atom_type_scat_source
H 0.00000 0.00000 'International Tables Volume C Table 6.1.1.4 (pp. 500-502)'
C 0.00347 0.00161 'International Tables Volume C Table 6.1.1.4 (pp. 500-502)'
Co 0.35655 0.96576 'International Tables Volume C Table 6.1.1.4 (pp. 500-502)'
O 0.01158 0.00611 'International Tables Volume C Table 6.1.1.4 (pp. 500-502)'

loop_
_geom_angle_atom_site_label_1
_geom_angle_atom_site_label_2
_geom_angle_atom_site_label_3
_geom_angle
_geom_angle_site_symmetry_1
_geom_angle_site_symmetry_3
O1 Co1 O1 180.0 3 .
O2 Co1 O1 89.53(3) 4_565 .
O2 Co1 O1 90.47(3) 4_565 3
O2 Co1 O1 89.53(3) 2_545 3
O2 Co1 O1 90.47(3) 2_545 .
O2 Co1 O2 180.0 4_565 2_545
O4 Co1 O1 87.41(3) . 3
O4 Co1 O1 92.59(3) . .
O4 Co1 O1 87.41(3) 3 .
O4 Co1 O1 92.59(3) 3 3
O4 Co1 O2 86.45(3) . 4_565
O4 Co1 O2 93.55(3) . 2_545
O4 Co1 O2 93.55(3) 3 4_565
O4 Co1 O2 86.45(3) 3 2_545
O4 Co1 O4 180.0 . 3
O3 Co2 O3 180.0 3_445 .
O1W Co2 O3 91.28(4) . 3_445
O1W Co2 O3 88.72(4) . .
O1W Co2 O3 88.72(4) 3_445 3_445
O1W Co2 O3 91.28(4) 3_445 .
O1W Co2 O1W 180.0 . 3_445
O2W Co2 O3 90.23(4) 3_445 3_445
O2W Co2 O3 89.77(4) 3_445 .
O2W Co2 O3 90.23(4) . .
O2W Co2 O3 89.77(4) . 3_445
O2W Co2 O1W 89.30(4) 3_445 3_445
O2W Co2 O1W 90.70(4) 3_445 .
O2W Co2 O1W 90.70(4) . 3_445
O2W Co2 O1W 89.30(4) . .
O2W Co2 O2W 180.0 3_445 .
C1 O1 Co1 121.05(8) . .
C1 O2 Co1 124.80(8) . 4_566
C2 O3 Co2 133.73(9) . 3_445
C2 O4 Co1 127.02(9) . 3
H1Wa O1W Co2 113.5(14) . 3_445
H1Wb O1W Co2 106.0(15) . 3_445
H1Wb O1W H1Wa 105(2) . .
H2Wa O2W Co2 126.9(13) . .
H2Wb O2W Co2 120.5(14) . .
H2Wb O2W H2Wa 111.5(19) . .
O2 C1 O1 124.13(11) . .
H1 C1 O1 116.6(11) . .
H1 C1 O2 119.2(11) . .
O4 C2 O3 125.23(13) . .
H2 C2 O3 120.1(10) . .
H2 C2 O4 114.7(10) . .

loop_
_geom_bond_atom_site_label_1
_geom_bond_atom_site_label_2
_geom_bond_distance
_geom_bond_site_symmetry_2
Co1 O1 2.0598(9) 3
Co1 O1 2.0598(9) .
Co1 O2 2.0890(9) 4_565
Co1 O2 2.0890(9) 2_545
Co1 O4 2.1281(9) .
Co1 O4 2.1281(9) 3
Co2 O3 2.1451(10) .
Co2 O3 2.1451(10) 3_445
Co2 O1W 2.1221(10) .
Co2 O1W 2.1221(10) 3_445
Co2 O2W 2.0413(10) .
Co2 O2W 2.0413(10) 3_445
O1 C1 1.2593(15) .
O2 C1 1.2512(16) .
O3 C2 1.2573(16) .
O4 C2 1.2607(15) .
O1W H1Wa 0.81(2) .
O1W H1Wb 0.77(2) .
O2W H2Wa 0.84(2) .
O2W H2Wb 0.82(2) .
C1 H1 0.959(18) .
C2 H2 0.945(15) .

loop_
_geom_hbond_atom_site_label_D
_geom_hbond_atom_site_label_H
_geom_hbond_atom_site_label_A
_geom_hbond_distance_DH
_geom_hbond_distance_HA
_geom_hbond_distance_DA
_geom_hbond_angle_DHA
_geom_hbond_site_symmetry_A
O1W H1Wa O1 0.81(2) 1.97(2) 2.7701(14) 176(2) 1_545
O1W H1Wb O4 0.77(2) 2.00(2) 2.7385(14) 160(2) .
O2W H2Wa O3 0.84(2) 1.89(2) 2.7295(13) 174(2) 4
O2W H2Wb O2 0.82(2) 1.94(2) 2.7596(15) 172(2) 3_455
